data_4061948
loop_
_publ_author_name
Ciriano,M.A.
Dobrinovitch,I.T.
Hernandez-Gruel,M.A.F.
Lahoz,F.J.
Oro,L.A.
Perez-Torrente,J.J.
Rivas,A.B.

_publ_section_title
;
Synthesis, Reactivity, and Catalytic Activity of Triangular
 ZrM2 (M= Rh, Ir) Early-Late Heterobimetallic Complexes
;
_journal_name_full Organometallics
_journal_year 2003
_chemical_formula_moiety 'C53 H64 O2 P2 Rh2 S2 Zr, C H2 Cl2'
_chemical_formula_sum 'C54 H66 Cl2 O2 P2 Rh2 S2 Zr'
_chemical_formula_weight 1241.07
_space_group_IT_number 2
_space_group_name_Hall '-P 1'
_space_group_name_H-M_alt 'P -1'
_symmetry_cell_setting triclinic
_symmetry_space_group_name_Hall '-P 1'
_symmetry_space_group_name_H-M 'P -1'
_cell_angle_alpha 87.4080(10)
_cell_angle_beta 88.0500(10)
_cell_angle_gamma 84.0230(10)
_cell_formula_units_Z 4
_cell_length_a 11.1621(5)
_cell_length_b 22.1108(11)
_cell_length_c 22.1713(11)
_cell_measurement_temperature 150(2)
_cell_volume 5434.3(5)
_diffrn_ambient_temperature 150(2)
_exptl_crystal_density_diffrn 1.517
_cod_database_code 4061948

loop_
_symmetry_equiv_pos_as_xyz
'x, y, z'
'-x, -y, -z'

loop_
_atom_site_label
_atom_site_type_symbol
_atom_site_fract_x
_atom_site_fract_y
_atom_site_fract_z
_atom_site_U_iso_or_equiv
_atom_site_adp_type
_atom_site_occupancy
_atom_site_symmetry_multiplicity
_atom_site_calc_flag
_atom_site_refinement_flags
_atom_site_disorder_assembly
_atom_site_disorder_group
Rh1 Rh 0.10868(6) 0.39136(3) 0.29528(3) 0.02339(16) Uani 1 1 d . . .
Rh2 Rh 0.15288(6) 0.51105(3) 0.28547(3) 0.02096(16) Uani 1 1 d . A .
Rh3 Rh 0.24096(6) 0.13089(3) 0.73284(3) 0.02003(16) Uani 1 1 d . . .
Rh4 Rh 0.33171(6) 0.01220(3) 0.71861(3) 0.01886(15) Uani 1 1 d . . .
Zr1 Zr 0.08136(7) 0.45512(4) 0.15641(4) 0.02196(19) Uani 1 1 d . . .
Zr2 Zr 0.34785(7) 0.05551(4) 0.85817(4) 0.01909(18) Uani 1 1 d . . .
S1 S -0.02921(18) 0.47398(9) 0.25278(10) 0.0239(5) Uani 1 1 d . . .
S2 S 0.25534(18) 0.43080(9) 0.22507(9) 0.0214(4) Uani 1 1 d . . .
S3 S 0.44014(18) 0.09065(9) 0.76240(9) 0.0204(4) Uani 1 1 d . . .
S4 S 0.17618(18) 0.04281(9) 0.79142(9) 0.0200(4) Uani 1 1 d . . .
P1 P 0.2675(2) 0.36023(10) 0.35313(10) 0.0252(5) Uani 1 1 d . . .
P2 P 0.3104(2) 0.49754(11) 0.34753(10) 0.0246(5) Uani 1 1 d . . .
P3 P 0.07972(19) 0.12775(10) 0.67543(9) 0.0196(5) Uani 1 1 d . . .
P4 P 0.18099(19) -0.00903(10) 0.66108(10) 0.0204(5) Uani 1 1 d . . .
O3 O 0.3124(7) 0.2476(3) 0.6783(3) 0.056(2) Uani 1 1 d . . .
O1 O -0.0780(6) 0.3336(3) 0.3699(3) 0.0505(19) Uani 1 1 d . . .
O4 O 0.5339(6) -0.0361(3) 0.6372(3) 0.0405(17) Uani 1 1 d . . .
O2 O 0.0249(7) 0.6199(3) 0.3434(3) 0.0500(19) Uani 1 1 d . A .
C1 C -0.0370(10) 0.4003(4) 0.0861(5) 0.043(3) Uani 1 1 d . . .
H1 H -0.0876 0.4268 0.0607 0.052 Uiso 1 1 calc R . .
C2 C -0.0716(9) 0.3733(4) 0.1427(5) 0.038(2) Uani 1 1 d . . .
C3 C 0.0339(8) 0.3402(4) 0.1656(4) 0.029(2) Uani 1 1 d . . .
H3 H 0.0392 0.3198 0.2042 0.035 Uiso 1 1 calc R . .
C4 C 0.1293(9) 0.3418(4) 0.1230(4) 0.035(2) Uani 1 1 d . . .
C5 C 0.0839(10) 0.3810(4) 0.0743(4) 0.042(3) Uani 1 1 d . . .
H5 H 0.1292 0.3922 0.0393 0.050 Uiso 1 1 calc R . .
C6 C -0.2023(9) 0.3703(4) 0.1651(5) 0.046(3) Uani 1 1 d . . .
C7 C -0.2822(10) 0.4298(5) 0.1559(6) 0.067(4) Uani 1 1 d . . .
H7A H -0.2734 0.4450 0.1139 0.101 Uiso 1 1 calc R . .
H7B H -0.2582 0.4599 0.1831 0.101 Uiso 1 1 calc R . .
H7C H -0.3664 0.4229 0.1647 0.101 Uiso 1 1 calc R . .
C8 C -0.2111(9) 0.3497(5) 0.2311(5) 0.055(3) Uani 1 1 d . . .
H8A H -0.2952 0.3445 0.2424 0.082 Uiso 1 1 calc R . .
H8B H -0.1824 0.3804 0.2561 0.082 Uiso 1 1 calc R . .
H8C H -0.1613 0.3109 0.2375 0.082 Uiso 1 1 calc R . .
C9 C -0.2489(13) 0.3216(6) 0.1264(7) 0.087(5) Uani 1 1 d . . .
H9A H -0.2560 0.3373 0.0845 0.130 Uiso 1 1 calc R . .
H9B H -0.3280 0.3120 0.1424 0.130 Uiso 1 1 calc R . .
H9C H -0.1921 0.2847 0.1279 0.130 Uiso 1 1 calc R . .
C10 C 0.2464(9) 0.2975(4) 0.1211(5) 0.039(2) Uani 1 1 d . . .
C11 C 0.3529(10) 0.3302(5) 0.0972(6) 0.057(3) Uani 1 1 d . . .
H11A H 0.3687 0.3611 0.1255 0.085 Uiso 1 1 calc R . .
H11B H 0.3343 0.3498 0.0577 0.085 Uiso 1 1 calc R . .
H11C H 0.4243 0.3007 0.0933 0.085 Uiso 1 1 calc R . .
C12 C 0.2188(11) 0.2493(4) 0.0775(5) 0.052(3) Uani 1 1 d . . .
H12A H 0.1407 0.2349 0.0888 0.078 Uiso 1 1 calc R . .
H12B H 0.2819 0.2150 0.0796 0.078 Uiso 1 1 calc R . .
H12C H 0.2163 0.2672 0.0362 0.078 Uiso 1 1 calc R . .
C13 C 0.2701(10) 0.2680(5) 0.1834(5) 0.048(3) Uani 1 1 d . . .
H13A H 0.2755 0.2996 0.2124 0.072 Uiso 1 1 calc R . .
H13B H 0.3461 0.2414 0.1821 0.072 Uiso 1 1 calc R . .
H13C H 0.2041 0.2438 0.1959 0.072 Uiso 1 1 calc R . .
C14 C 0.0282(8) 0.5331(4) 0.0726(4) 0.026(2) Uani 1 1 d . . .
H14 H -0.0345 0.5238 0.0477 0.031 Uiso 1 1 calc R . .
C15 C 0.0127(8) 0.5684(4) 0.1238(4) 0.026(2) Uani 1 1 d . . .
C16 C 0.1277(7) 0.5703(3) 0.1468(4) 0.0197(18) Uani 1 1 d . . .
H16 H 0.1439 0.5897 0.1825 0.024 Uiso 1 1 calc R . .
C17 C 0.2163(8) 0.5391(4) 0.1088(4) 0.029(2) Uani 1 1 d . . .
C18 C 0.1493(8) 0.5140(4) 0.0642(4) 0.027(2) Uani 1 1 d . . .
H18 H 0.1826 0.4881 0.0335 0.032 Uiso 1 1 calc R . .
C19 C -0.0978(8) 0.6134(4) 0.1384(4) 0.031(2) Uani 1 1 d . . .
C20 C -0.2154(9) 0.5872(5) 0.1257(6) 0.050(3) Uani 1 1 d . . .
H20A H -0.2119 0.5728 0.0845 0.075 Uiso 1 1 calc R . .
H20B H -0.2830 0.6189 0.1301 0.075 Uiso 1 1 calc R . .
H20C H -0.2267 0.5531 0.1544 0.075 Uiso 1 1 calc R . .
C21 C -0.0860(9) 0.6697(4) 0.0963(4) 0.039(2) Uani 1 1 d . . .
H21A H -0.0834 0.6578 0.0541 0.058 Uiso 1 1 calc R . .
H21B H -0.0117 0.6874 0.1047 0.058 Uiso 1 1 calc R . .
H21C H -0.1554 0.6999 0.1030 0.058 Uiso 1 1 calc R . .
C22 C -0.0994(9) 0.6329(4) 0.2037(5) 0.043(3) Uani 1 1 d . . .
H22A H -0.1686 0.6631 0.2107 0.065 Uiso 1 1 calc R . .
H22B H -0.0248 0.6508 0.2110 0.065 Uiso 1 1 calc R . .
H22C H -0.1058 0.5974 0.2312 0.065 Uiso 1 1 calc R . .
C23 C 0.3505(8) 0.5461(4) 0.1062(4) 0.031(2) Uani 1 1 d . . .
C24 C 0.3671(9) 0.5958(5) 0.0564(5) 0.049(3) Uani 1 1 d . . .
H24A H 0.4509 0.6055 0.0551 0.073 Uiso 1 1 calc R . .
H24B H 0.3134 0.6325 0.0652 0.073 Uiso 1 1 calc R . .
H24C H 0.3477 0.5810 0.0172 0.073 Uiso 1 1 calc R . .
C25 C 0.3938(9) 0.5683(5) 0.1660(5) 0.054(3) Uani 1 1 d . . .
H25A H 0.4802 0.5729 0.1622 0.081 Uiso 1 1 calc R . .
H25B H 0.3795 0.5384 0.1988 0.081 Uiso 1 1 calc R . .
H25C H 0.3493 0.6076 0.1750 0.081 Uiso 1 1 calc R . .
C26 C 0.4260(9) 0.4876(5) 0.0885(5) 0.050(3) Uani 1 1 d . . .
H26A H 0.5102 0.4956 0.0816 0.075 Uiso 1 1 calc R . .
H26B H 0.3952 0.4731 0.0515 0.075 Uiso 1 1 calc R . .
H26C H 0.4210 0.4564 0.1211 0.075 Uiso 1 1 calc R . .
C27 C -0.0040(8) 0.3566(4) 0.3424(4) 0.032(2) Uani 1 1 d . . .
C28 C 0.0753(8) 0.5772(4) 0.3229(4) 0.031(2) Uani 1 1 d . . .
C29 C 0.3759(8) 0.4180(4) 0.3485(4) 0.029(2) Uani 1 1 d . A .
H29A H 0.4293 0.4108 0.3834 0.035 Uiso 1 1 calc R . .
H29B H 0.4268 0.4118 0.3114 0.035 Uiso 1 1 calc R . .
C30 C 0.2432(8) 0.3481(4) 0.4346(4) 0.033(2) Uani 1 1 d . . .
C31 C 0.1352(9) 0.3661(5) 0.4625(5) 0.047(3) Uani 1 1 d . . .
H31 H 0.0696 0.3840 0.4394 0.057 Uiso 1 1 calc R . .
C32 C 0.1212(11) 0.3582(6) 0.5249(5) 0.060(3) Uani 1 1 d . . .
H32 H 0.0454 0.3705 0.5437 0.072 Uiso 1 1 calc R . .
C33 C 0.2115(12) 0.3338(5) 0.5592(5) 0.059(3) Uani 1 1 d . . .
H33 H 0.2009 0.3298 0.6019 0.070 Uiso 1 1 calc R . .
C34 C 0.3192(14) 0.3146(8) 0.5319(6) 0.107(7) Uani 1 1 d . . .
H34 H 0.3831 0.2957 0.5555 0.128 Uiso 1 1 calc R . .
C35 C 0.3363(13) 0.3227(8) 0.4692(5) 0.101(6) Uani 1 1 d . . .
H35 H 0.4126 0.3106 0.4508 0.121 Uiso 1 1 calc R . .
C36 C 0.3625(8) 0.2909(4) 0.3340(4) 0.028(2) Uani 1 1 d . . .
C37 C 0.3102(8) 0.2357(4) 0.3421(4) 0.033(2) Uani 1 1 d . . .
H37 H 0.2293 0.2365 0.3571 0.040 Uiso 1 1 calc R . .
C38 C 0.3726(9) 0.1811(4) 0.3289(5) 0.038(2) Uani 1 1 d . . .
H38 H 0.3365 0.1442 0.3354 0.046 Uiso 1 1 calc R . .
C39 C 0.4898(9) 0.1808(5) 0.3058(5) 0.043(3) Uani 1 1 d . . .
H39 H 0.5341 0.1431 0.2965 0.052 Uiso 1 1 calc R . .
C40 C 0.5424(9) 0.2332(5) 0.2962(5) 0.044(3) Uani 1 1 d . . .
H40 H 0.6224 0.2323 0.2799 0.053 Uiso 1 1 calc R . .
C41 C 0.4778(8) 0.2885(4) 0.3105(4) 0.037(2) Uani 1 1 d . . .
H41 H 0.5146 0.3252 0.3038 0.044 Uiso 1 1 calc R . .
C42A C 0.2807(16) 0.5169(10) 0.4268(9) 0.003(4) Uiso 0.444(16) 1 d P A 1
C43A C 0.166(2) 0.5077(12) 0.4499(10) 0.024(6) Uiso 0.444(16) 1 d P A 1
C44A C 0.134(3) 0.5110(14) 0.5141(13) 0.046(8) Uiso 0.444(16) 1 d P A 1
C45A C 0.239(2) 0.5340(14) 0.5512(13) 0.045(7) Uiso 0.444(16) 1 d P A 1
C46A C 0.344(2) 0.5426(11) 0.5246(11) 0.048(7) Uiso 0.444(16) 1 d P A 1
C47A C 0.373(2) 0.5368(11) 0.4614(11) 0.044(7) Uiso 0.444(16) 1 d P A 1
C42B C 0.278(2) 0.5000(12) 0.4300(12) 0.048(8) Uiso 0.556(16) 1 d P A 2
C43B C 0.168(2) 0.5301(13) 0.4528(12) 0.060(8) Uiso 0.556(16) 1 d P A 2
C44B C 0.151(2) 0.5319(12) 0.5150(11) 0.050(7) Uiso 0.556(16) 1 d P A 2
C45B C 0.231(2) 0.5093(12) 0.5545(11) 0.051(6) Uiso 0.556(16) 1 d P A 2
C46B C 0.3336(18) 0.4822(9) 0.5345(9) 0.050(6) Uiso 0.556(16) 1 d P A 2
C47B C 0.3604(18) 0.4791(9) 0.4716(9) 0.050(6) Uiso 0.556(16) 1 d P A 2
C48 C 0.4408(7) 0.5392(4) 0.3314(4) 0.027(2) Uani 1 1 d . A .
C49 C 0.4246(10) 0.6025(5) 0.3346(6) 0.057(3) Uani 1 1 d . . .
H49 H 0.3477 0.6219 0.3458 0.069 Uiso 1 1 calc R A .
C50 C 0.5179(10) 0.6367(5) 0.3218(7) 0.067(4) Uani 1 1 d . A .
H50 H 0.5043 0.6797 0.3239 0.080 Uiso 1 1 calc R . .
C51 C 0.6310(8) 0.6105(5) 0.3058(5) 0.042(3) Uani 1 1 d . . .
H51 H 0.6957 0.6348 0.2981 0.051 Uiso 1 1 calc R A .
C52 C 0.6486(8) 0.5481(4) 0.3012(4) 0.035(2) Uani 1 1 d . A .
H52 H 0.7257 0.5293 0.2894 0.042 Uiso 1 1 calc R . .
C53 C 0.5545(8) 0.5125(4) 0.3136(4) 0.027(2) Uani 1 1 d . . .
H53 H 0.5677 0.4696 0.3099 0.032 Uiso 1 1 calc R A .
C101 C 0.2635(8) 0.0970(4) 0.9571(4) 0.029(2) Uani 1 1 d . . .
H101 H 0.2431 0.0668 0.9864 0.035 Uiso 1 1 calc R . .
C102 C 0.1831(8) 0.1282(4) 0.9142(3) 0.0219(18) Uani 1 1 d . . .
C103 C 0.2535(7) 0.1670(4) 0.8783(4) 0.0221(18) Uani 1 1 d . . .
H103 H 0.2254 0.1922 0.8447 0.027 Uiso 1 1 calc R . .
C104 C 0.3722(7) 0.1624(4) 0.9003(4) 0.0237(19) Uani 1 1 d . . .
C105 C 0.3774(8) 0.1182(4) 0.9486(4) 0.028(2) Uani 1 1 d . . .
H105 H 0.4464 0.1051 0.9715 0.033 Uiso 1 1 calc R . .
C106 C 0.0459(8) 0.1331(4) 0.9186(4) 0.028(2) Uani 1 1 d . . .
C107 C 0.0093(8) 0.1739(4) 0.9723(4) 0.034(2) Uani 1 1 d . . .
H10A H -0.0787 0.1786 0.9775 0.051 Uiso 1 1 calc R . .
H10B H 0.0381 0.2139 0.9643 0.051 Uiso 1 1 calc R . .
H10C H 0.0452 0.1550 1.0092 0.051 Uiso 1 1 calc R . .
C108 C -0.0017(9) 0.0712(4) 0.9350(5) 0.041(3) Uani 1 1 d . . .
H10D H -0.0897 0.0768 0.9400 0.062 Uiso 1 1 calc R . .
H10E H 0.0334 0.0543 0.9728 0.062 Uiso 1 1 calc R . .
H10F H 0.0209 0.0431 0.9026 0.062 Uiso 1 1 calc R . .
C109 C -0.0133(8) 0.1610(4) 0.8627(4) 0.034(2) Uani 1 1 d . . .
H10G H -0.1008 0.1604 0.8673 0.051 Uiso 1 1 calc R . .
H10H H 0.0165 0.1377 0.8277 0.051 Uiso 1 1 calc R . .
H10I H 0.0057 0.2032 0.8566 0.051 Uiso 1 1 calc R . .
C110 C 0.4631(8) 0.2081(4) 0.8869(4) 0.030(2) Uani 1 1 d . . .
C111 C 0.4507(9) 0.2512(5) 0.9394(5) 0.045(3) Uani 1 1 d . . .
H11D H 0.5072 0.2821 0.9327 0.068 Uiso 1 1 calc R . .
H11E H 0.4687 0.2280 0.9773 0.068 Uiso 1 1 calc R . .
H11F H 0.3681 0.2711 0.9417 0.068 Uiso 1 1 calc R . .
C112 C 0.4381(8) 0.2449(4) 0.8277(5) 0.038(2) Uani 1 1 d . . .
H11G H 0.4939 0.2763 0.8226 0.058 Uiso 1 1 calc R . .
H11H H 0.3550 0.2643 0.8288 0.058 Uiso 1 1 calc R . .
H11I H 0.4494 0.2178 0.7938 0.058 Uiso 1 1 calc R . .
C113 C 0.5939(8) 0.1782(5) 0.8859(5) 0.044(3) Uani 1 1 d . . .
H11J H 0.6491 0.2098 0.8803 0.066 Uiso 1 1 calc R . .
H11K H 0.6059 0.1504 0.8525 0.066 Uiso 1 1 calc R . .
H11L H 0.6099 0.1554 0.9242 0.066 Uiso 1 1 calc R . .
C114 C 0.3852(8) -0.0333(4) 0.9324(4) 0.028(2) Uani 1 1 d . . .
H114 H 0.3377 -0.0291 0.9687 0.033 Uiso 1 1 calc R . .
C115 C 0.3549(8) -0.0631(4) 0.8809(4) 0.029(2) Uani 1 1 d . . .
C116 C 0.4490(8) -0.0572(4) 0.8377(4) 0.026(2) Uani 1 1 d . . .
H116 H 0.4509 -0.0717 0.7980 0.031 Uiso 1 1 calc R . .
C117 C 0.5407(8) -0.0263(4) 0.8621(4) 0.027(2) Uani 1 1 d . . .
C118 C 0.4986(8) -0.0105(4) 0.9209(4) 0.029(2) Uani 1 1 d . . .
H118 H 0.5395 0.0116 0.9481 0.035 Uiso 1 1 calc R . .
C119 C 0.2589(8) -0.1093(4) 0.8798(4) 0.029(2) Uani 1 1 d . . .
C120 C 0.2561(10) -0.1340(5) 0.8165(4) 0.044(3) Uani 1 1 d . . .
H12D H 0.3332 -0.1576 0.8072 0.066 Uiso 1 1 calc R . .
H12E H 0.2427 -0.0999 0.7869 0.066 Uiso 1 1 calc R . .
H12F H 0.1908 -0.1602 0.8151 0.066 Uiso 1 1 calc R . .
C121 C 0.1351(10) -0.0806(5) 0.8992(5) 0.049(3) Uani 1 1 d . . .
H12G H 0.1407 -0.0603 0.9372 0.073 Uiso 1 1 calc R . .
H12H H 0.0800 -0.1122 0.9049 0.073 Uiso 1 1 calc R . .
H12I H 0.1046 -0.0507 0.8680 0.073 Uiso 1 1 calc R . .
C122 C 0.3023(10) -0.1616(4) 0.9247(4) 0.042(3) Uani 1 1 d . . .
H12J H 0.3805 -0.1811 0.9106 0.063 Uiso 1 1 calc R . .
H12K H 0.2435 -0.1916 0.9276 0.063 Uiso 1 1 calc R . .
H12L H 0.3106 -0.1453 0.9646 0.063 Uiso 1 1 calc R . .
C123 C 0.6708(8) -0.0269(4) 0.8369(4) 0.032(2) Uani 1 1 d . . .
C124 C 0.7304(9) 0.0272(5) 0.8576(7) 0.073(4) Uani 1 1 d . . .
H12M H 0.8150 0.0237 0.8436 0.110 Uiso 1 1 calc R . .
H12N H 0.7260 0.0276 0.9018 0.110 Uiso 1 1 calc R . .
H12O H 0.6886 0.0650 0.8406 0.110 Uiso 1 1 calc R . .
C125 C 0.7375(10) -0.0866(5) 0.8625(5) 0.059(3) Uani 1 1 d . . .
H12P H 0.7023 -0.1213 0.8469 0.088 Uiso 1 1 calc R . .
H12Q H 0.7297 -0.0879 0.9067 0.088 Uiso 1 1 calc R . .
H12R H 0.8230 -0.0885 0.8503 0.088 Uiso 1 1 calc R . .
C126 C 0.6793(8) -0.0273(5) 0.7684(4) 0.041(3) Uani 1 1 d . . .
H12S H 0.6383 -0.0610 0.7546 0.062 Uiso 1 1 calc R . .
H12T H 0.7642 -0.0325 0.7550 0.062 Uiso 1 1 calc R . .
H12U H 0.6409 0.0113 0.7513 0.062 Uiso 1 1 calc R . .
C127 C 0.2828(8) 0.2014(4) 0.7001(4) 0.031(2) Uani 1 1 d . . .
C128 C 0.4544(8) -0.0163(4) 0.6675(4) 0.0241(19) Uani 1 1 d . . .
C129 C 0.0478(7) 0.0484(3) 0.6703(4) 0.0205(18) Uani 1 1 d . . .
H12V H -0.0050 0.0462 0.6356 0.025 Uiso 1 1 calc R . .
H12W H 0.0019 0.0369 0.7072 0.025 Uiso 1 1 calc R . .
C130 C 0.0852(7) 0.1542(3) 0.5957(4) 0.0217(18) Uani 1 1 d . . .
C131 C -0.0195(9) 0.1623(5) 0.5634(4) 0.039(2) Uani 1 1 d . . .
H131 H -0.0948 0.1578 0.5834 0.047 Uiso 1 1 calc R . .
C132 C -0.0155(10) 0.1768(5) 0.5021(4) 0.046(3) Uani 1 1 d . . .
H132 H -0.0880 0.1809 0.4804 0.055 Uiso 1 1 calc R . .
C133 C 0.0904(10) 0.1855(5) 0.4722(4) 0.044(3) Uani 1 1 d . . .
H133 H 0.0922 0.1959 0.4302 0.053 Uiso 1 1 calc R . .
C134 C 0.1954(10) 0.1787(5) 0.5045(4) 0.053(3) Uani 1 1 d . . .
H134 H 0.2698 0.1852 0.4845 0.063 Uiso 1 1 calc R . .
C135 C 0.1933(9) 0.1624(5) 0.5657(4) 0.040(3) Uani 1 1 d . . .
H135 H 0.2663 0.1570 0.5870 0.048 Uiso 1 1 calc R . .
C136 C -0.0649(8) 0.1670(4) 0.7000(4) 0.0240(19) Uani 1 1 d . . .
C137 C -0.0632(8) 0.2281(4) 0.7116(4) 0.036(2) Uani 1 1 d . . .
H137 H 0.0103 0.2464 0.7084 0.043 Uiso 1 1 calc R . .
C138 C -0.1709(9) 0.2627(4) 0.7280(5) 0.042(3) Uani 1 1 d . . .
H138 H -0.1704 0.3048 0.7349 0.050 Uiso 1 1 calc R . .
C139 C -0.2761(9) 0.2368(5) 0.7344(5) 0.048(3) Uani 1 1 d . . .
H139 H -0.3484 0.2606 0.7460 0.057 Uiso 1 1 calc R . .
C140 C -0.2774(8) 0.1762(5) 0.7238(4) 0.039(2) Uani 1 1 d . . .
H140 H -0.3510 0.1582 0.7280 0.047 Uiso 1 1 calc R . .
C141 C -0.1726(8) 0.1409(4) 0.7071(4) 0.031(2) Uani 1 1 d . . .
H141 H -0.1746 0.0989 0.7005 0.037 Uiso 1 1 calc R . .
C142 C 0.2096(7) -0.0076(4) 0.5793(4) 0.0244(19) Uani 1 1 d . . .
C143 C 0.1366(9) -0.0337(5) 0.5408(4) 0.041(3) Uani 1 1 d . . .
H143 H 0.0731 -0.0553 0.5572 0.049 Uiso 1 1 calc R . .
C144 C 0.1546(9) -0.0287(5) 0.4784(4) 0.048(3) Uani 1 1 d . . .
H144 H 0.1015 -0.0457 0.4528 0.057 Uiso 1 1 calc R . .
C145 C 0.2473(9) 0.0000(5) 0.4540(4) 0.044(3) Uani 1 1 d . . .
H145 H 0.2605 0.0024 0.4114 0.053 Uiso 1 1 calc R . .
C146 C 0.3219(9) 0.0258(5) 0.4912(4) 0.044(3) Uani 1 1 d . . .
H146 H 0.3875 0.0458 0.4744 0.052 Uiso 1 1 calc R . .
C147 C 0.3017(8) 0.0227(4) 0.5531(4) 0.034(2) Uani 1 1 d . . .
H147 H 0.3523 0.0419 0.5783 0.041 Uiso 1 1 calc R . .
C148 C 0.1156(7) -0.0818(3) 0.6747(3) 0.0181(18) Uani 1 1 d . . .
C149 C 0.1770(8) -0.1341(4) 0.6540(4) 0.029(2) Uani 1 1 d . . .
H149 H 0.2512 -0.1322 0.6321 0.035 Uiso 1 1 calc R . .
C150 C 0.1322(9) -0.1895(4) 0.6647(4) 0.035(2) Uani 1 1 d . . .
H150 H 0.1755 -0.2253 0.6496 0.042 Uiso 1 1 calc R . .
C151 C 0.0256(8) -0.1938(4) 0.6970(4) 0.032(2) Uani 1 1 d . . .
H151 H -0.0041 -0.2321 0.7052 0.038 Uiso 1 1 calc R . .
C152 C -0.0355(9) -0.1422(4) 0.7167(5) 0.051(3) Uani 1 1 d . . .
H152 H -0.1105 -0.1446 0.7378 0.061 Uiso 1 1 calc R . .
C153 C 0.0075(9) -0.0854(4) 0.7072(5) 0.042(3) Uani 1 1 d . . .
H153 H -0.0362 -0.0499 0.7225 0.050 Uiso 1 1 calc R . .
Cl1 Cl 0.5336(4) 0.1338(2) 0.5971(2) 0.1001(14) Uani 1 1 d . . .
Cl2 Cl 0.5405(4) 0.1574(2) 0.4672(2) 0.1061(14) Uani 1 1 d . . .
C154 C 0.6097(15) 0.1589(9) 0.5353(8) 0.112(6) Uani 1 1 d . . .
H15A H 0.6886 0.1340 0.5324 0.134 Uiso 1 1 calc R . .
H15B H 0.6261 0.2013 0.5415 0.134 Uiso 1 1 calc R . .
C155 C 0.358(4) 0.6512(18) 0.4936(19) 0.116(14) Uiso 0.465(12) 1 d P B 1
Cl3A Cl 0.2483(14) 0.6996(7) 0.4505(8) 0.141(5) Uiso 0.465(12) 1 d P B 1
Cl4A Cl 0.3526(10) 0.6717(5) 0.5652(5) 0.106(4) Uiso 0.465(12) 1 d P B 1
C156 C 0.198(2) 0.6803(12) 0.4964(12) 0.073(8) Uiso 0.535(12) 1 d P B 2
Cl3B Cl 0.2216(7) 0.7093(4) 0.4211(4) 0.082(3) Uiso 0.535(12) 1 d P B 2
Cl4B Cl 0.3085(6) 0.7071(4) 0.5418(3) 0.074(3) Uiso 0.535(12) 1 d P B 2

loop_
_atom_site_aniso_label
_atom_site_aniso_U_11
_atom_site_aniso_U_22
_atom_site_aniso_U_33
_atom_site_aniso_U_23
_atom_site_aniso_U_13
_atom_site_aniso_U_12
Rh1 0.0202(3) 0.0216(4) 0.0275(4) 0.0043(3) 0.0017(3) -0.0006(3)
Rh2 0.0206(3) 0.0204(3) 0.0213(4) -0.0031(3) -0.0022(3) 0.0022(3)
Rh3 0.0205(3) 0.0180(3) 0.0219(4) 0.0011(3) -0.0030(3) -0.0039(3)
Rh4 0.0186(3) 0.0205(3) 0.0178(3) -0.0031(3) 0.0009(3) -0.0029(3)
Zr1 0.0259(4) 0.0178(4) 0.0224(5) -0.0002(3) -0.0040(3) -0.0024(3)
Zr2 0.0218(4) 0.0201(4) 0.0159(4) -0.0011(3) -0.0011(3) -0.0047(3)
S1 0.0201(11) 0.0228(11) 0.0283(12) 0.0004(9) -0.0011(9) 0.0004(9)
S2 0.0219(11) 0.0216(11) 0.0198(11) -0.0020(9) 0.0019(8) 0.0017(8)
S3 0.0196(10) 0.0214(11) 0.0210(11) -0.0007(9) 0.0016(8) -0.0059(8)
S4 0.0225(11) 0.0227(11) 0.0155(10) -0.0011(9) 0.0011(8) -0.0059(8)
P1 0.0228(12) 0.0236(12) 0.0269(13) 0.0060(10) 0.0040(10) 0.0033(9)
P2 0.0231(12) 0.0312(13) 0.0188(12) -0.0048(10) -0.0016(9) 0.0018(10)
P3 0.0202(11) 0.0215(11) 0.0171(11) 0.0009(9) -0.0014(9) -0.0026(9)
P4 0.0226(11) 0.0212(11) 0.0179(11) -0.0003(9) 0.0008(9) -0.0048(9)
O3 0.068(5) 0.046(5) 0.059(5) 0.017(4) -0.027(4) -0.029(4)
O1 0.047(4) 0.057(5) 0.050(5) -0.004(4) 0.017(4) -0.022(4)
O4 0.037(4) 0.045(4) 0.037(4) -0.006(3) 0.009(3) 0.004(3)
O2 0.076(5) 0.033(4) 0.037(4) -0.009(3) -0.004(4) 0.014(4)
C1 0.064(7) 0.025(5) 0.045(6) 0.007(5) -0.037(6) -0.015(5)
C2 0.057(7) 0.013(4) 0.047(6) 0.002(4) -0.021(5) -0.012(4)
C3 0.038(5) 0.026(5) 0.025(5) -0.002(4) -0.012(4) -0.001(4)
C4 0.057(6) 0.024(5) 0.026(5) -0.008(4) -0.011(5) -0.002(4)
C5 0.075(8) 0.035(6) 0.019(5) -0.007(4) -0.010(5) -0.013(5)
C6 0.035(6) 0.027(5) 0.077(8) 0.008(5) -0.023(5) -0.005(4)
C7 0.037(6) 0.052(7) 0.111(11) 0.007(7) -0.025(7) 0.010(5)
C8 0.031(6) 0.058(7) 0.077(9) 0.006(6) -0.009(6) -0.015(5)
C9 0.086(10) 0.065(9) 0.120(13) -0.014(9) -0.046(9) -0.039(8)
C10 0.055(6) 0.017(5) 0.046(6) -0.012(4) -0.005(5) -0.003(4)
C11 0.057(7) 0.039(6) 0.073(9) -0.013(6) 0.017(6) -0.003(5)
C12 0.091(9) 0.026(5) 0.036(6) -0.016(5) 0.012(6) 0.007(6)
C13 0.053(7) 0.041(6) 0.046(7) -0.007(5) -0.012(5) 0.018(5)
C14 0.034(5) 0.021(5) 0.023(5) -0.002(4) -0.005(4) -0.001(4)
C15 0.032(5) 0.017(4) 0.030(5) 0.001(4) -0.003(4) -0.002(4)
C16 0.027(4) 0.020(4) 0.014(4) -0.004(3) -0.006(3) -0.006(3)
C17 0.035(5) 0.023(5) 0.028(5) 0.005(4) -0.008(4) -0.001(4)
C18 0.034(5) 0.025(5) 0.019(5) 0.002(4) 0.000(4) 0.006(4)
C19 0.030(5) 0.029(5) 0.032(5) 0.004(4) 0.001(4) 0.014(4)
C20 0.032(6) 0.035(6) 0.082(9) -0.011(6) -0.002(6) 0.008(5)
C21 0.046(6) 0.028(5) 0.041(6) 0.002(5) 0.003(5) 0.002(4)
C22 0.045(6) 0.035(6) 0.048(7) 0.000(5) 0.006(5) 0.007(5)
C23 0.028(5) 0.033(5) 0.034(5) 0.003(4) -0.001(4) -0.011(4)
C24 0.039(6) 0.063(7) 0.045(7) 0.010(6) 0.002(5) -0.017(5)
C25 0.038(6) 0.062(8) 0.064(8) 0.012(6) -0.013(5) -0.018(6)
C26 0.034(6) 0.049(7) 0.066(8) 0.003(6) 0.007(5) 0.001(5)
C27 0.038(5) 0.030(5) 0.028(5) 0.007(4) 0.002(4) -0.016(4)
C28 0.034(5) 0.027(5) 0.031(5) -0.002(4) -0.007(4) 0.005(4)
C29 0.039(5) 0.030(5) 0.019(5) 0.002(4) -0.010(4) -0.006(4)
C30 0.037(5) 0.030(5) 0.028(5) 0.009(4) 0.003(4) 0.007(4)
C31 0.027(5) 0.080(8) 0.036(6) -0.014(6) -0.001(5) -0.007(5)
C32 0.058(8) 0.090(10) 0.034(7) -0.030(7) 0.020(6) -0.008(7)
C33 0.077(9) 0.063(8) 0.033(6) 0.012(6) 0.012(6) 0.000(7)
C34 0.102(12) 0.165(16) 0.030(7) 0.045(9) 0.015(7) 0.068(11)
C35 0.079(10) 0.168(16) 0.033(7) 0.041(9) 0.023(7) 0.069(10)
C36 0.026(5) 0.032(5) 0.025(5) 0.007(4) 0.002(4) 0.004(4)
C37 0.023(5) 0.035(5) 0.039(6) 0.000(4) 0.010(4) 0.010(4)
C38 0.046(6) 0.020(5) 0.049(6) 0.002(4) 0.006(5) -0.007(4)
C39 0.048(6) 0.034(6) 0.044(6) -0.006(5) 0.017(5) 0.011(5)
C40 0.035(6) 0.039(6) 0.054(7) -0.003(5) 0.022(5) 0.008(5)
C41 0.035(5) 0.027(5) 0.046(6) 0.002(5) 0.011(5) -0.001(4)
C48 0.023(5) 0.030(5) 0.030(5) -0.008(4) -0.010(4) -0.002(4)
C49 0.036(6) 0.038(6) 0.099(10) -0.026(6) 0.001(6) -0.002(5)
C50 0.045(7) 0.028(6) 0.131(12) -0.022(7) -0.007(7) -0.014(5)
C51 0.023(5) 0.041(6) 0.065(7) -0.007(5) -0.006(5) -0.012(4)
C52 0.030(5) 0.032(5) 0.041(6) -0.002(4) 0.000(4) 0.001(4)
C53 0.031(5) 0.023(5) 0.028(5) -0.004(4) -0.001(4) -0.003(4)
C101 0.042(6) 0.027(5) 0.019(5) 0.001(4) 0.002(4) -0.008(4)
C102 0.036(5) 0.018(4) 0.012(4) -0.012(3) 0.002(4) -0.003(4)
C103 0.028(5) 0.020(4) 0.018(4) -0.004(4) 0.002(4) -0.001(4)
C104 0.026(5) 0.025(5) 0.022(5) -0.019(4) 0.005(4) -0.002(4)
C105 0.040(5) 0.025(5) 0.018(5) -0.002(4) -0.010(4) -0.003(4)
C106 0.035(5) 0.028(5) 0.022(5) -0.010(4) 0.012(4) -0.006(4)
C107 0.033(5) 0.035(5) 0.034(6) -0.004(4) 0.008(4) -0.010(4)
C108 0.043(6) 0.044(6) 0.040(6) -0.016(5) 0.012(5) -0.017(5)
C109 0.026(5) 0.041(6) 0.035(6) -0.014(5) 0.004(4) 0.005(4)
C110 0.028(5) 0.023(5) 0.040(6) -0.011(4) 0.007(4) -0.008(4)
C111 0.046(6) 0.042(6) 0.053(7) -0.022(5) 0.005(5) -0.016(5)
C112 0.036(5) 0.025(5) 0.057(7) 0.002(5) 0.003(5) -0.015(4)
C113 0.028(5) 0.049(6) 0.058(7) -0.005(5) -0.004(5) -0.016(5)
C114 0.039(5) 0.025(5) 0.020(5) 0.000(4) -0.006(4) -0.008(4)
C115 0.036(5) 0.027(5) 0.025(5) 0.002(4) -0.007(4) -0.010(4)
C116 0.033(5) 0.026(5) 0.019(5) 0.001(4) -0.005(4) -0.009(4)
C117 0.037(5) 0.022(5) 0.021(5) 0.004(4) -0.013(4) 0.004(4)
C118 0.033(5) 0.024(5) 0.031(5) 0.002(4) -0.018(4) -0.001(4)
C119 0.047(6) 0.022(5) 0.019(5) -0.002(4) 0.007(4) -0.015(4)
C120 0.055(7) 0.056(7) 0.026(5) -0.002(5) 0.001(5) -0.030(5)
C121 0.065(8) 0.046(6) 0.038(6) 0.001(5) 0.012(5) -0.024(6)
C122 0.066(7) 0.017(5) 0.042(6) 0.004(4) 0.004(5) -0.006(5)
C123 0.024(5) 0.026(5) 0.045(6) -0.012(4) -0.003(4) 0.011(4)
C124 0.029(6) 0.056(8) 0.141(13) -0.048(8) 0.007(7) -0.014(5)
C125 0.057(7) 0.057(8) 0.058(8) -0.007(6) -0.005(6) 0.019(6)
C126 0.020(5) 0.052(6) 0.049(7) 0.004(5) 0.006(4) 0.009(4)
C127 0.032(5) 0.017(5) 0.046(6) -0.001(4) -0.020(4) -0.010(4)
C128 0.025(5) 0.024(5) 0.022(5) 0.003(4) -0.002(4) 0.001(4)
C129 0.016(4) 0.020(4) 0.026(5) -0.002(4) -0.002(3) -0.003(3)
C130 0.022(4) 0.015(4) 0.028(5) 0.006(4) 0.000(4) 0.001(3)
C131 0.032(5) 0.061(7) 0.022(5) 0.001(5) -0.003(4) 0.000(5)
C132 0.047(6) 0.078(8) 0.012(5) 0.005(5) -0.009(4) -0.004(6)
C133 0.058(7) 0.055(7) 0.018(5) 0.016(5) 0.003(5) -0.007(5)
C134 0.048(7) 0.082(9) 0.027(6) 0.020(6) 0.018(5) -0.017(6)
C135 0.036(6) 0.054(7) 0.032(6) 0.014(5) -0.008(4) -0.017(5)
C136 0.031(5) 0.025(5) 0.016(4) 0.000(4) 0.007(4) -0.006(4)
C137 0.025(5) 0.034(5) 0.049(6) -0.008(5) 0.005(4) -0.005(4)
C138 0.044(6) 0.024(5) 0.054(7) -0.005(5) 0.006(5) 0.011(4)
C139 0.030(6) 0.042(6) 0.065(8) 0.003(6) 0.018(5) 0.010(5)
C140 0.026(5) 0.044(6) 0.047(6) -0.005(5) 0.017(5) -0.006(4)
C141 0.034(5) 0.024(5) 0.036(6) -0.002(4) 0.005(4) -0.006(4)
C142 0.026(5) 0.025(5) 0.022(5) -0.004(4) -0.004(4) 0.002(4)
C143 0.036(6) 0.068(7) 0.023(5) -0.005(5) 0.003(4) -0.024(5)
C144 0.046(6) 0.083(8) 0.019(5) 0.000(5) -0.014(5) -0.028(6)
C145 0.048(6) 0.065(7) 0.020(5) -0.004(5) 0.005(5) -0.009(5)
C146 0.048(6) 0.061(7) 0.026(5) 0.003(5) 0.002(5) -0.022(5)
C147 0.042(6) 0.044(6) 0.019(5) -0.001(4) 0.000(4) -0.019(5)
C148 0.023(4) 0.017(4) 0.017(4) -0.001(3) -0.008(3) -0.011(3)
C149 0.028(5) 0.036(5) 0.024(5) -0.003(4) 0.001(4) -0.005(4)
C150 0.045(6) 0.019(5) 0.042(6) -0.011(4) -0.009(5) -0.002(4)
C151 0.028(5) 0.029(5) 0.037(6) -0.006(4) -0.001(4) 0.002(4)
C152 0.043(6) 0.024(5) 0.083(9) 0.006(5) 0.023(6) -0.011(5)
C153 0.038(6) 0.027(5) 0.060(7) -0.003(5) 0.010(5) -0.003(4)
Cl1 0.071(2) 0.121(4) 0.114(3) -0.028(3) 0.002(2) -0.026(2)
Cl2 0.078(3) 0.132(4) 0.110(4) -0.025(3) 0.015(2) -0.017(3)
C154 0.083(12) 0.130(15) 0.126(16) 0.030(12) -0.032(11) -0.031(11)

loop_
_geom_bond_atom_site_label_1
_geom_bond_atom_site_label_2
_geom_bond_distance
_geom_bond_site_symmetry_2
_geom_bond_publ_flag
Rh1 C27 1.818(9) . ?
Rh1 P1 2.255(2) . ?
Rh1 S2 2.422(2) . ?
Rh1 S1 2.440(2) . ?
Rh1 Rh2 2.7399(9) . ?
Rh1 Zr1 3.3378(11) . ?
Rh2 C28 1.837(9) . ?
Rh2 P2 2.257(2) . ?
Rh2 S1 2.414(2) . ?
Rh2 S2 2.437(2) . ?
Rh2 Zr1 3.3219(10) . ?
Rh3 C127 1.789(9) . ?
Rh3 P3 2.248(2) . ?
Rh3 S3 2.408(2) . ?
Rh3 S4 2.450(2) . ?
Rh3 Rh4 2.7410(9) . ?
Rh3 Zr2 3.3638(10) . ?
Rh4 C128 1.827(9) . ?
Rh4 P4 2.246(2) . ?
Rh4 S4 2.396(2) . ?
Rh4 S3 2.467(2) . ?
Rh4 Zr2 3.2963(10) . ?
Zr1 S1 2.461(2) . ?
Zr1 C5 2.502(9) . ?
Zr1 S2 2.507(2) . ?
Zr1 C1 2.508(9) . ?
Zr1 C18 2.512(8) . ?
Zr1 C14 2.520(8) . ?
Zr1 C15 2.618(8) . ?
Zr1 C4 2.641(9) . ?
Zr1 C2 2.647(9) . ?
Zr1 C3 2.646(9) . ?
Zr1 C16 2.649(8) . ?
Zr1 C17 2.669(9) . ?
Zr2 S3 2.458(2) . ?
Zr2 S4 2.507(2) . ?
Zr2 C114 2.514(8) . ?
Zr2 C118 2.522(8) . ?
Zr2 C101 2.529(9) . ?
Zr2 C105 2.538(8) . ?
Zr2 C104 2.623(8) . ?
Zr2 C103 2.629(8) . ?
Zr2 C102 2.630(8) . ?
Zr2 C115 2.643(9) . ?
Zr2 C117 2.665(8) . ?
Zr2 C116 2.677(9) . ?
P1 C30 1.828(9) . ?
P1 C36 1.829(9) . ?
P1 C29 1.845(9) . ?
P2 C48 1.819(9) . ?
P2 C29 1.833(9) . ?
P2 C42A 1.839(19) . ?
P2 C42B 1.85(3) . ?
P3 C136 1.829(9) . ?
P3 C129 1.835(8) . ?
P3 C130 1.837(8) . ?
P4 C142 1.830(9) . ?
P4 C148 1.843(7) . ?
P4 C129 1.864(8) . ?
O3 C127 1.185(10) . ?
O1 C27 1.157(10) . ?
O4 C128 1.155(10) . ?
O2 C28 1.152(10) . ?
C1 C5 1.392(15) . ?
C1 C2 1.424(14) . ?
C1 H1 0.9500 . ?
C2 C3 1.416(13) . ?
C2 C6 1.532(14) . ?
C3 C4 1.401(13) . ?
C3 H3 0.9500 . ?
C4 C5 1.426(13) . ?
C4 C10 1.550(14) . ?
C5 H5 0.9500 . ?
C6 C8 1.516(15) . ?
C6 C7 1.520(14) . ?
C6 C9 1.548(14) . ?
C7 H7A 0.9800 . ?
C7 H7B 0.9800 . ?
C7 H7C 0.9800 . ?
C8 H8A 0.9800 . ?
C8 H8B 0.9800 . ?
C8 H8C 0.9800 . ?
C9 H9A 0.9800 . ?
C9 H9B 0.9800 . ?
C9 H9C 0.9800 . ?
C10 C13 1.522(14) . ?
C10 C11 1.522(14) . ?
C10 C12 1.531(13) . ?
C11 H11A 0.9800 . ?
C11 H11B 0.9800 . ?
C11 H11C 0.9800 . ?
C12 H12A 0.9800 . ?
C12 H12B 0.9800 . ?
C12 H12C 0.9800 . ?
C13 H13A 0.9800 . ?
C13 H13B 0.9800 . ?
C13 H13C 0.9800 . ?
C14 C18 1.382(12) . ?
C14 C15 1.400(12) . ?
C14 H14 0.9500 . ?
C15 C16 1.403(11) . ?
C15 C19 1.538(12) . ?
C16 C17 1.420(12) . ?
C16 H16 0.9500 . ?
C17 C18 1.426(12) . ?
C17 C23 1.521(12) . ?
C18 H18 0.9500 . ?
C19 C22 1.528(13) . ?
C19 C20 1.527(13) . ?
C19 C21 1.537(12) . ?
C20 H20A 0.9800 . ?
C20 H20B 0.9800 . ?
C20 H20C 0.9800 . ?
C21 H21A 0.9800 . ?
C21 H21B 0.9800 . ?
C21 H21C 0.9800 . ?
C22 H22A 0.9800 . ?
C22 H22B 0.9800 . ?
C22 H22C 0.9800 . ?
C23 C26 1.529(13) . ?
C23 C25 1.543(14) . ?
C23 C24 1.544(13) . ?
C24 H24A 0.9800 . ?
C24 H24B 0.9800 . ?
C24 H24C 0.9800 . ?
C25 H25A 0.9800 . ?
C25 H25B 0.9800 . ?
C25 H25C 0.9800 . ?
C26 H26A 0.9800 . ?
C26 H26B 0.9800 . ?
C26 H26C 0.9800 . ?
C29 H29A 0.9900 . ?
C29 H29B 0.9900 . ?
C30 C31 1.367(13) . ?
C30 C35 1.371(15) . ?
C31 C32 1.392(14) . ?
C31 H31 0.9500 . ?
C32 C33 1.337(16) . ?
C32 H32 0.9500 . ?
C33 C34 1.363(17) . ?
C33 H33 0.9500 . ?
C34 C35 1.402(16) . ?
C34 H34 0.9500 . ?
C35 H35 0.9500 . ?
C36 C41 1.369(12) . ?
C36 C37 1.408(12) . ?
C37 C38 1.369(12) . ?
C37 H37 0.9500 . ?
C38 C39 1.388(13) . ?
C38 H38 0.9500 . ?
C39 C40 1.359(14) . ?
C39 H39 0.9500 . ?
C40 C41 1.397(13) . ?
C40 H40 0.9500 . ?
C41 H41 0.9500 . ?
C42A C43A 1.40(3) . ?
C42A C47A 1.42(3) . ?
C43A C44A 1.46(4) . ?
C44A C45A 1.59(4) . ?
C45A C46A 1.33(3) . ?
C46A C47A 1.44(3) . ?
C42B C47B 1.35(3) . ?
C42B C43B 1.42(4) . ?
C43B C44B 1.39(3) . ?
C44B C45B 1.31(3) . ?
C45B C46B 1.31(3) . ?
C46B C47B 1.42(3) . ?
C48 C49 1.397(13) . ?
C48 C53 1.395(12) . ?
C49 C50 1.365(14) . ?
C49 H49 0.9500 . ?
C50 C51 1.375(14) . ?
C50 H50 0.9500 . ?
C51 C52 1.381(13) . ?
C51 H51 0.9500 . ?
C52 C53 1.390(12) . ?
C52 H52 0.9500 . ?
C53 H53 0.9500 . ?
C101 C105 1.404(12) . ?
C101 C102 1.433(12) . ?
C101 H101 0.9500 . ?
C102 C103 1.423(11) . ?
C102 C106 1.524(12) . ?
C103 C104 1.419(11) . ?
C103 H103 0.9500 . ?
C104 C105 1.416(12) . ?
C104 C110 1.518(11) . ?
C105 H105 0.9500 . ?
C106 C109 1.503(12) . ?
C106 C108 1.543(12) . ?
C106 C107 1.544(12) . ?
C107 H10A 0.9800 . ?
C107 H10B 0.9800 . ?
C107 H10C 0.9800 . ?
C108 H10D 0.9800 . ?
C108 H10E 0.9800 . ?
C108 H10F 0.9800 . ?
C109 H10G 0.9800 . ?
C109 H10H 0.9800 . ?
C109 H10I 0.9800 . ?
C110 C111 1.530(12) . ?
C110 C112 1.533(13) . ?
C110 C113 1.537(13) . ?
C111 H11D 0.9800 . ?
C111 H11E 0.9800 . ?
C111 H11F 0.9800 . ?
C112 H11G 0.9800 . ?
C112 H11H 0.9800 . ?
C112 H11I 0.9800 . ?
C113 H11J 0.9800 . ?
C113 H11K 0.9800 . ?
C113 H11L 0.9800 . ?
C114 C115 1.414(12) . ?
C114 C118 1.421(12) . ?
C114 H114 0.9500 . ?
C115 C116 1.409(12) . ?
C115 C119 1.556(11) . ?
C116 C117 1.422(11) . ?
C116 H116 0.9500 . ?
C117 C118 1.415(12) . ?
C117 C123 1.537(12) . ?
C118 H118 0.9500 . ?
C119 C121 1.516(14) . ?
C119 C120 1.530(12) . ?
C119 C122 1.542(12) . ?
C120 H12D 0.9800 . ?
C120 H12E 0.9800 . ?
C120 H12F 0.9800 . ?
C121 H12G 0.9800 . ?
C121 H12H 0.9800 . ?
C121 H12I 0.9800 . ?
C122 H12J 0.9800 . ?
C122 H12K 0.9800 . ?
C122 H12L 0.9800 . ?
C123 C126 1.520(13) . ?
C123 C124 1.522(13) . ?
C123 C125 1.542(13) . ?
C124 H12M 0.9800 . ?
C124 H12N 0.9800 . ?
C124 H12O 0.9800 . ?
C125 H12P 0.9800 . ?
C125 H12Q 0.9800 . ?
C125 H12R 0.9800 . ?
C126 H12S 0.9800 . ?
C126 H12T 0.9800 . ?
C126 H12U 0.9800 . ?
C129 H12V 0.9900 . ?
C129 H12W 0.9900 . ?
C130 C131 1.384(12) . ?
C130 C135 1.383(12) . ?
C131 C132 1.381(12) . ?
C131 H131 0.9500 . ?
C132 C133 1.362(14) . ?
C132 H132 0.9500 . ?
C133 C134 1.385(14) . ?
C133 H133 0.9500 . ?
C134 C135 1.388(13) . ?
C134 H134 0.9500 . ?
C135 H135 0.9500 . ?
C136 C141 1.389(11) . ?
C136 C137 1.390(12) . ?
C137 C138 1.402(13) . ?
C137 H137 0.9500 . ?
C138 C139 1.359(14) . ?
C138 H138 0.9500 . ?
C139 C140 1.373(14) . ?
C139 H139 0.9500 . ?
C140 C141 1.385(12) . ?
C140 H140 0.9500 . ?
C141 H141 0.9500 . ?
C142 C147 1.382(12) . ?
C142 C143 1.384(12) . ?
C143 C144 1.392(13) . ?
C143 H143 0.9500 . ?
C144 C145 1.355(13) . ?
C144 H144 0.9500 . ?
C145 C146 1.374(13) . ?
C145 H145 0.9500 . ?
C146 C147 1.384(12) . ?
C146 H146 0.9500 . ?
C147 H147 0.9500 . ?
C148 C149 1.372(12) . ?
C148 C153 1.392(12) . ?
C149 C150 1.379(12) . ?
C149 H149 0.9500 . ?
C150 C151 1.377(13) . ?
C150 H150 0.9500 . ?
C151 C152 1.349(13) . ?
C151 H151 0.9500 . ?
C152 C153 1.396(12) . ?
C152 H152 0.9500 . ?
C153 H153 0.9500 . ?
Cl1 C154 1.691(17) . ?
Cl2 C154 1.721(16) . ?
C154 H15A 0.9900 . ?
C154 H15B 0.9900 . ?
C155 Cl4A 1.67(4) . ?
C155 Cl3A 1.81(4) . ?
C156 Cl4B 1.78(3) . ?
C156 Cl3B 1.78(3) . ?
